data_4029708
loop_
_publ_author_name
'Peng, Jiahuan'
'Du, Da-Ming'

_publ_section_title
;
 Catalytic asymmetric tandem Friedel-Crafts alkylation/Michael addition
 reaction for the synthesis of highly functionalized chromans.
;
_journal_name_full 'Beilstein journal of organic chemistry'
_journal_page_first 1210
_journal_page_last 1216
_journal_paper_doi 10.3762/bjoc.9.137
_journal_volume 9
_journal_year 2013
_chemical_absolute_configuration ad
_chemical_formula_sum 'C25 H27 Br N2 O7'
_chemical_formula_weight 547.40
_chemical_name_systematic
; 
 ? 
;
_space_group_IT_number 4
_symmetry_cell_setting monoclinic
_symmetry_space_group_name_Hall 'P 2yb'
_symmetry_space_group_name_H-M 'P 1 21 1'
_atom_sites_solution_hydrogens geom
_atom_sites_solution_primary direct
_atom_sites_solution_secondary difmap
_audit_creation_method SHELXL-97
_cell_angle_alpha 90.00
_cell_angle_beta 90.108(4)
_cell_angle_gamma 90.00
_cell_formula_units_Z 4
_cell_length_a 8.604(2)
_cell_length_b 29.351(8)
_cell_length_c 9.698(3)
_cell_measurement_reflns_used 8996
_cell_measurement_temperature 153(2)
_cell_measurement_theta_max 29.127
_cell_measurement_theta_min 2.467
_cell_volume 2449.1(12)
_computing_cell_refinement 'CrystalClear (Rigaku Inc., 2008)'
_computing_data_collection 'CrystalClear (Rigaku Inc., 2008)'
_computing_data_reduction 'CrystalClear (Rigaku Inc., 2008)'
_computing_structure_refinement 'SHELXL-97 (Sheldrick, 1997)'
_computing_structure_solution 'SHELXS-97 (Sheldrick, 1990)'
_diffrn_ambient_temperature 153(2)
_diffrn_detector_area_resol_mean 28.5714
_diffrn_measured_fraction_theta_full 0.996
_diffrn_measured_fraction_theta_max 0.996
_diffrn_measurement_device_type AFC10/Saturn724+
_diffrn_measurement_method 'phi and omega scans'
_diffrn_radiation_monochromator graphite
_diffrn_radiation_source 'Rotating Anode'
_diffrn_radiation_type MoK\a
_diffrn_radiation_wavelength 0.71073
_diffrn_reflns_av_R_equivalents 0.0367
_diffrn_reflns_av_sigmaI/netI 0.0882
_diffrn_reflns_limit_h_max 11
_diffrn_reflns_limit_h_min -11
_diffrn_reflns_limit_k_max 39
_diffrn_reflns_limit_k_min -39
_diffrn_reflns_limit_l_max 12
_diffrn_reflns_limit_l_min -12
_diffrn_reflns_number 25254
_diffrn_reflns_theta_full 28.40
_diffrn_reflns_theta_max 28.40
_diffrn_reflns_theta_min 2.78
_diffrn_standards_decay_% 0
_diffrn_standards_interval_count 0
_diffrn_standards_interval_time 0
_diffrn_standards_number 0
_exptl_absorpt_coefficient_mu 1.727
_exptl_absorpt_correction_T_max 0.6721
_exptl_absorpt_correction_T_min 0.5753
_exptl_absorpt_correction_type multi-scan
_exptl_crystal_colour Colorless
_exptl_crystal_density_diffrn 1.485
_exptl_crystal_density_method 'not measured'
_exptl_crystal_description Chip
_exptl_crystal_F_000 1128
_exptl_crystal_size_max 0.36
_exptl_crystal_size_mid 0.31
_exptl_crystal_size_min 0.25
_refine_diff_density_max 0.433
_refine_diff_density_min -0.487
_refine_diff_density_rms 0.070
_refine_ls_abs_structure_details 'Flack H D (1983), Acta Cryst. A39, 876-881'
_refine_ls_abs_structure_Flack 0.043(7)
_refine_ls_extinction_coef 0.0006(2)
_refine_ls_extinction_expression Fc^*^=kFc[1+0.001xFc^2^\l^3^/sin(2\q)]^-1/4^
_refine_ls_extinction_method SHELXL
_refine_ls_goodness_of_fit_ref 1.004
_refine_ls_hydrogen_treatment constr
_refine_ls_matrix_type full
_refine_ls_number_parameters 638
_refine_ls_number_reflns 12014
_refine_ls_number_restraints 1
_refine_ls_restrained_S_all 1.004
_refine_ls_R_factor_all 0.0657
_refine_ls_R_factor_gt 0.0499
_refine_ls_shift/su_max 0.001
_refine_ls_shift/su_mean 0.000
_refine_ls_structure_factor_coef Fsqd
_refine_ls_weighting_details 'calc w=1/[\s^2^(Fo^2^)+(0.0339P)^2^+0.0390P] where P=(Fo^2^+2Fc^2^)/3'
_refine_ls_weighting_scheme calc
_refine_ls_wR_factor_gt 0.0988
_refine_ls_wR_factor_ref 0.1047
_reflns_number_gt 8703
_reflns_number_total 12014
_reflns_threshold_expression >2sigma(I)
_cod_data_source_file 1860-5397-9-137-S2.cif
_cod_data_source_block bo2359
_cod_depositor_comments
;
The following automatic conversions were performed:

'_symmetry_cell_setting' value 'Monoclinic' changed to 'monoclinic'
according to
/usr/data/users/saulius/automatic-downloads/retrospective/Beilstein/lib/dictionaries/cif_core.dic
dictionary named 'cif_core.dic' version 2.4.2 from 2011-04-26.

Automatic conversion script
Id: cif_fix_values 2281 2013-09-26 08:29:07Z andrius 

The following automatic conversions were performed:

'_exptl_absorpt_correction_type' value 'Multi-scans' was replaced
with the value 'multi-scan' as specified in the replacement file
'src/cod-tools/trunk/data/replacement-values/replacement_values.lst'.

Automatic conversion script
Id: cif_fix_values 5376 2017-05-30 11:51:03Z andrius 
;
_cod_original_cell_volume 2449.1(11)
_cod_original_sg_symbol_H-M P2(1)
_cod_database_code 4029708

loop_
_symmetry_equiv_pos_as_xyz
'x, y, z'
'-x, y+1/2, -z'

loop_
_atom_site_label
_atom_site_type_symbol
_atom_site_fract_x
_atom_site_fract_y
_atom_site_fract_z
_atom_site_U_iso_or_equiv
_atom_site_adp_type
_atom_site_occupancy
_atom_site_symmetry_multiplicity
_atom_site_calc_flag
_atom_site_refinement_flags
Br1 Br 0.67013(7) 0.847058(15) 0.55151(5) 0.04978(15) Uani 1 1 d .
O1 O 0.5315(3) 0.66190(9) 0.3152(2) 0.0223(6) Uani 1 1 d .
O2 O 0.3366(3) 0.55924(10) 0.0950(2) 0.0251(6) Uani 1 1 d .
O3 O 0.2690(3) 0.63170(9) 0.1370(2) 0.0259(6) Uani 1 1 d .
O4 O 0.4541(4) 0.56110(10) 0.6523(3) 0.0351(7) Uani 1 1 d .
O5 O 0.2492(3) 0.60301(10) 0.6289(3) 0.0317(7) Uani 1 1 d .
N1 N 0.5493(4) 0.66757(12) 0.9811(3) 0.0255(8) Uani 1 1 d .
H1 H 0.5216 0.6647 1.0680 0.031 Uiso 1 1 calc R
N2 N 0.3871(4) 0.59538(11) 0.6131(3) 0.0214(7) Uani 1 1 d .
C1 C 0.6995(5) 0.66909(12) 0.9337(4) 0.0214(8) Uani 1 1 d .
C2 C 0.8385(5) 0.66596(14) 1.0076(4) 0.0300(9) Uani 1 1 d .
H2 H 0.8397 0.6623 1.1050 0.036 Uiso 1 1 calc R
C3 C 0.9757(5) 0.66843(16) 0.9313(4) 0.0369(11) Uani 1 1 d .
H3 H 1.0724 0.6652 0.9776 0.044 Uiso 1 1 calc R
C4 C 0.9750(5) 0.67549(17) 0.7885(4) 0.0347(10) Uani 1 1 d .
H4 H 1.0705 0.6782 0.7401 0.042 Uiso 1 1 calc R
C5 C 0.8357(4) 0.67849(15) 0.7175(4) 0.0270(9) Uani 1 1 d .
H5 H 0.8351 0.6830 0.6205 0.032 Uiso 1 1 calc R
C6 C 0.6945(4) 0.67475(14) 0.7904(4) 0.0217(8) Uani 1 1 d .
C7 C 0.5330(4) 0.67520(13) 0.7517(4) 0.0202(8) Uani 1 1 d .
C8 C 0.4498(5) 0.67128(14) 0.8718(4) 0.0242(8) Uani 1 1 d .
H8 H 0.3396 0.6712 0.8779 0.029 Uiso 1 1 calc R
C9 C 0.5656(4) 0.70276(14) 0.3770(4) 0.0220(8) Uani 1 1 d .
C10 C 0.6378(5) 0.73507(15) 0.2937(4) 0.0313(10) Uani 1 1 d .
H10 H 0.6624 0.7280 0.2007 0.038 Uiso 1 1 calc R
C11 C 0.6736(5) 0.77781(16) 0.3471(4) 0.0334(10) Uani 1 1 d .
H11 H 0.7239 0.8000 0.2917 0.040 Uiso 1 1 calc R
C12 C 0.6351(5) 0.78727(17) 0.4812(4) 0.0331(9) Uani 1 1 d .
C13 C 0.5689(5) 0.75501(14) 0.5641(4) 0.0249(9) Uani 1 1 d .
H13 H 0.5461 0.7625 0.6572 0.030 Uiso 1 1 calc R
C14 C 0.5344(4) 0.71202(14) 0.5165(4) 0.0218(8) Uani 1 1 d .
C15 C 0.4654(4) 0.67631(13) 0.6082(3) 0.0202(8) Uani 1 1 d .
H15 H 0.3520 0.6831 0.6172 0.024 Uiso 1 1 calc R
C16 C 0.4802(4) 0.63000(13) 0.5369(3) 0.0215(8) Uani 1 1 d .
H16 H 0.5918 0.6205 0.5359 0.026 Uiso 1 1 calc R
C17 C 0.4210(4) 0.63447(13) 0.3884(3) 0.0201(8) Uani 1 1 d .
H17 H 0.3182 0.6504 0.3889 0.024 Uiso 1 1 calc R
C18 C 0.4048(5) 0.58958(14) 0.3121(3) 0.0240(8) Uani 1 1 d .
H18A H 0.5087 0.5757 0.3001 0.029 Uiso 1 1 calc R
H18B H 0.3406 0.5684 0.3672 0.029 Uiso 1 1 calc R
C19 C 0.3301(4) 0.59655(13) 0.1723(3) 0.0193(8) Uani 1 1 d .
C20 C 0.2618(5) 0.56283(14) -0.0403(4) 0.0267(9) Uani 1 1 d .
H20A H 0.3249 0.5823 -0.1021 0.032 Uiso 1 1 calc R
H20B H 0.1575 0.5767 -0.0309 0.032 Uiso 1 1 calc R
C21 C 0.2481(5) 0.51573(14) -0.0991(4) 0.0318(10) Uani 1 1 d .
H21A H 0.3514 0.5018 -0.1043 0.038 Uiso 1 1 calc R
H21B H 0.2026 0.5174 -0.1917 0.038 Uiso 1 1 calc R
H21C H 0.1812 0.4972 -0.0396 0.038 Uiso 1 1 calc R
Br1' Br 0.57932(8) 0.285314(17) 1.04798(5) 0.05616(17) Uani 1 1 d .
O1' O 0.6788(3) 0.47261(10) 0.8096(2) 0.0265(6) Uani 1 1 d .
O2' O 0.8608(3) 0.57682(9) 0.5872(2) 0.0254(6) Uani 1 1 d .
O3' O 0.9373(3) 0.50538(10) 0.6348(2) 0.0275(6) Uani 1 1 d .
O4' O 0.9442(3) 0.53641(11) 1.1244(3) 0.0337(7) Uani 1 1 d .
O5' O 0.7318(3) 0.57502(10) 1.1515(3) 0.0368(7) Uani 1 1 d .
N1' N 0.6459(4) 0.46996(12) 1.4766(3) 0.0288(8) Uani 1 1 d .
H1' H 0.6739 0.4736 1.5632 0.035 Uiso 1 1 calc R
N2' N 0.8028(4) 0.54211(12) 1.1086(3) 0.0251(7) Uani 1 1 d .
C1' C 0.4971(5) 0.46619(14) 1.4320(4) 0.0253(9) Uani 1 1 d .
C2' C 0.3552(5) 0.46803(14) 1.5041(4) 0.0315(10) Uani 1 1 d .
H2' H 0.3533 0.4729 1.6010 0.038 Uiso 1 1 calc R
C3' C 0.2221(5) 0.46273(16) 1.4322(4) 0.0366(11) Uani 1 1 d .
H3' H 0.1256 0.4634 1.4795 0.044 Uiso 1 1 calc R
C4' C 0.2234(5) 0.45608(16) 1.2859(4) 0.0329(10) Uani 1 1 d .
H4' H 0.1277 0.4527 1.2379 0.040 Uiso 1 1 calc R
C5' C 0.3612(4) 0.45445(14) 1.2134(4) 0.0259(9) Uani 1 1 d .
H5' H 0.3609 0.4495 1.1166 0.031 Uiso 1 1 calc R
C6' C 0.5015(5) 0.46021(14) 1.2849(4) 0.0225(8) Uani 1 1 d .
C7' C 0.6627(4) 0.46146(14) 1.2482(3) 0.0216(8) Uani 1 1 d .
C8' C 0.7488(5) 0.46714(14) 1.3650(4) 0.0268(9) Uani 1 1 d .
H8' H 0.8590 0.4689 1.3700 0.032 Uiso 1 1 calc R
C9' C 0.6537(4) 0.43025(14) 0.8687(4) 0.0232(8) Uani 1 1 d .
C10' C 0.6060(6) 0.39568(17) 0.7845(4) 0.0379(11) Uani 1 1 d .
H10' H 0.5882 0.4014 0.6893 0.045 Uiso 1 1 calc R
C11' C 0.5836(6) 0.35282(18) 0.8363(4) 0.0444(12) Uani 1 1 d .
H11' H 0.5542 0.3285 0.7770 0.053 Uiso 1 1 calc R
C12' C 0.6042(5) 0.34523(18) 0.9749(4) 0.0388(11) Uani 1 1 d .
C13' C 0.6467(5) 0.37977(15) 1.0632(4) 0.0286(9) Uani 1 1 d .
H13' H 0.6562 0.3741 1.1593 0.034 Uiso 1 1 calc R
C14' C 0.6758(4) 0.42323(14) 1.0110(4) 0.0228(8) Uani 1 1 d .
C15' C 0.7324(4) 0.46105(13) 1.1043(3) 0.0211(8) Uani 1 1 d .
H15' H 0.8466 0.4561 1.1167 0.025 Uiso 1 1 calc R
C16' C 0.7151(4) 0.50645(13) 1.0305(3) 0.0210(8) Uani 1 1 d .
H16' H 0.6027 0.5150 1.0251 0.025 Uiso 1 1 calc R
C17' C 0.7824(4) 0.50228(13) 0.8849(3) 0.0201(7) Uani 1 1 d .
H17' H 0.8879 0.4880 0.8901 0.024 Uiso 1 1 calc R
C18' C 0.7923(4) 0.54664(13) 0.8045(3) 0.0220(8) Uani 1 1 d .
H18C H 0.6863 0.5587 0.7891 0.026 Uiso 1 1 calc R
H18D H 0.8509 0.5694 0.8593 0.026 Uiso 1 1 calc R
C19' C 0.8719(4) 0.53991(13) 0.6666(3) 0.0205(8) Uani 1 1 d .
C20' C 0.9400(5) 0.57391(14) 0.4554(4) 0.0272(9) Uani 1 1 d .
H20C H 0.8813 0.5538 0.3920 0.033 Uiso 1 1 calc R
H20D H 1.0453 0.5610 0.4682 0.033 Uiso 1 1 calc R
C21' C 0.9509(5) 0.62124(15) 0.3953(4) 0.0285(9) Uani 1 1 d .
H21D H 0.8462 0.6337 0.3829 0.034 Uiso 1 1 calc R
H21E H 1.0037 0.6199 0.3060 0.034 Uiso 1 1 calc R
H21F H 1.0100 0.6409 0.4582 0.034 Uiso 1 1 calc R
O11 O 0.8768(5) 0.84748(15) 1.0705(3) 0.0730(13) Uani 1 1 d .
O12 O 0.9448(4) 0.91764(12) 1.0171(3) 0.0489(9) Uani 1 1 d .
C43 C 0.9383(8) 0.8970(2) 1.2539(5) 0.074(2) Uani 1 1 d .
H43A H 0.9976 0.9250 1.2694 0.089 Uiso 1 1 calc R
H43B H 0.9930 0.8713 1.2964 0.089 Uiso 1 1 calc R
H43C H 0.8350 0.9000 1.2952 0.089 Uiso 1 1 calc R
C44 C 0.9220(6) 0.88872(18) 1.1011(5) 0.0442(12) Uani 1 1 d .
C45 C 0.8532(10) 0.8360(2) 0.9293(5) 0.095(3) Uani 1 1 d .
H45A H 0.9284 0.8527 0.8708 0.113 Uiso 1 1 calc R
H45B H 0.7468 0.8447 0.9003 0.113 Uiso 1 1 calc R
C46 C 0.8745(8) 0.7881(2) 0.9135(6) 0.080(2) Uani 1 1 d .
H46A H 0.9825 0.7802 0.9348 0.096 Uiso 1 1 calc R
H46B H 0.8505 0.7793 0.8184 0.096 Uiso 1 1 calc R
H46C H 0.8049 0.7719 0.9767 0.096 Uiso 1 1 calc R
O13 O 0.1352(5) 0.79360(15) 0.4288(4) 0.0670(12) Uani 1 1 d .
O14 O 0.1427(5) 0.72007(15) 0.4783(4) 0.0670(12) Uani 1 1 d .
C47 C 0.1336(9) 0.7429(2) 0.2441(6) 0.079(2) Uani 1 1 d .
H47A H 0.2267 0.7566 0.2036 0.095 Uiso 1 1 calc R
H47B H 0.0407 0.7573 0.2050 0.095 Uiso 1 1 calc R
H47C H 0.1319 0.7102 0.2236 0.095 Uiso 1 1 calc R
C48 C 0.1356(6) 0.7496(2) 0.3930(6) 0.0524(14) Uani 1 1 d .
C49 C 0.1314(9) 0.8034(3) 0.5762(6) 0.079(2) Uani 1 1 d .
H49A H 0.2174 0.7875 0.6242 0.094 Uiso 1 1 calc R
H49B H 0.0316 0.7932 0.6166 0.094 Uiso 1 1 calc R
C50 C 0.1484(11) 0.8527(3) 0.5892(7) 0.115(3) Uani 1 1 d .
H50A H 0.2421 0.8626 0.5403 0.138 Uiso 1 1 calc R
H50B H 0.1570 0.8609 0.6868 0.138 Uiso 1 1 calc R
H50C H 0.0573 0.8678 0.5490 0.138 Uiso 1 1 calc R

loop_
_atom_site_aniso_label
_atom_site_aniso_U_11
_atom_site_aniso_U_22
_atom_site_aniso_U_33
_atom_site_aniso_U_23
_atom_site_aniso_U_13
_atom_site_aniso_U_12
Br1 0.0840(4) 0.0229(2) 0.0425(3) -0.0036(2) 0.0034(2) -0.0146(3)
O1 0.0282(15) 0.0228(15) 0.0161(12) 0.0003(11) 0.0040(11) -0.0077(11)
O2 0.0346(16) 0.0259(16) 0.0148(12) -0.0011(11) -0.0039(11) -0.0018(12)
O3 0.0314(15) 0.0262(16) 0.0200(13) -0.0015(11) -0.0030(11) 0.0022(12)
O4 0.051(2) 0.0229(16) 0.0312(15) 0.0061(13) 0.0007(14) -0.0014(14)
O5 0.0262(16) 0.0396(19) 0.0293(15) 0.0012(13) 0.0017(13) -0.0045(13)
N1 0.033(2) 0.031(2) 0.0125(15) 0.0000(14) -0.0045(14) -0.0058(15)
N2 0.0291(18) 0.0199(17) 0.0153(15) -0.0021(13) -0.0041(13) -0.0074(14)
C1 0.033(2) 0.0154(19) 0.0154(17) 0.0025(15) 0.0009(16) -0.0022(16)
C2 0.038(2) 0.028(2) 0.025(2) -0.0059(17) -0.0083(18) 0.0021(18)
C3 0.031(2) 0.038(3) 0.041(2) -0.007(2) -0.018(2) 0.0080(19)
C4 0.024(2) 0.050(3) 0.031(2) -0.007(2) -0.0002(18) 0.005(2)
C5 0.026(2) 0.035(2) 0.0201(19) -0.0027(17) 0.0013(16) 0.0056(17)
C6 0.027(2) 0.021(2) 0.0166(17) -0.0009(15) -0.0011(15) -0.0047(15)
C7 0.029(2) 0.0154(19) 0.0164(18) -0.0019(15) 0.0006(15) -0.0022(15)
C8 0.031(2) 0.023(2) 0.0186(18) -0.0004(16) 0.0035(16) -0.0040(16)
C9 0.028(2) 0.021(2) 0.0170(18) 0.0042(15) -0.0037(15) -0.0002(16)
C10 0.046(3) 0.026(2) 0.022(2) 0.0035(17) 0.0026(19) -0.0116(19)
C11 0.046(3) 0.030(3) 0.024(2) 0.0039(18) 0.0079(18) -0.011(2)
C12 0.047(3) 0.020(2) 0.032(2) 0.005(2) -0.0016(19) -0.005(2)
C13 0.034(2) 0.025(2) 0.0164(18) -0.0019(16) 0.0026(16) 0.0007(17)
C14 0.0224(19) 0.026(2) 0.0171(17) 0.0047(16) -0.0030(15) -0.0034(16)
C15 0.026(2) 0.0206(19) 0.0139(16) 0.0001(14) -0.0049(14) -0.0021(15)
C16 0.025(2) 0.020(2) 0.0193(18) 0.0026(15) -0.0017(15) -0.0009(16)
C17 0.0241(19) 0.0187(19) 0.0175(17) 0.0008(14) -0.0022(15) -0.0038(15)
C18 0.029(2) 0.027(2) 0.0162(17) -0.0035(15) -0.0011(15) -0.0024(16)
C19 0.0204(19) 0.022(2) 0.0151(17) 0.0015(15) -0.0001(14) -0.0047(15)
C20 0.035(2) 0.030(2) 0.0151(17) -0.0016(16) -0.0041(16) -0.0059(18)
C21 0.043(3) 0.028(2) 0.024(2) -0.0023(18) -0.0084(18) -0.008(2)
Br1' 0.1014(5) 0.0266(3) 0.0405(3) 0.0004(2) 0.0094(3) -0.0170(3)
O1' 0.0364(16) 0.0261(16) 0.0169(13) -0.0002(11) -0.0047(11) -0.0078(12)
O2' 0.0373(16) 0.0205(15) 0.0184(13) 0.0044(11) 0.0044(12) 0.0015(12)
O3' 0.0379(17) 0.0260(16) 0.0188(13) -0.0008(12) 0.0035(12) 0.0061(13)
O4' 0.0256(16) 0.046(2) 0.0297(15) -0.0082(14) 0.0005(12) -0.0056(14)
O5' 0.0430(18) 0.0243(16) 0.0432(17) -0.0164(14) 0.0069(14) -0.0001(14)
N1' 0.039(2) 0.034(2) 0.0131(15) -0.0042(14) -0.0047(14) -0.0071(16)
N2' 0.036(2) 0.0262(19) 0.0135(15) 0.0037(14) 0.0028(14) -0.0029(15)
C1' 0.036(2) 0.017(2) 0.0226(19) 0.0028(16) 0.0049(17) -0.0012(16)
C2' 0.047(3) 0.023(2) 0.024(2) -0.0011(18) 0.0056(19) 0.0021(19)
C3' 0.033(2) 0.036(3) 0.041(2) 0.006(2) 0.018(2) 0.003(2)
C4' 0.031(2) 0.037(3) 0.031(2) 0.0032(19) -0.0054(18) 0.0056(19)
C5' 0.025(2) 0.029(2) 0.0232(18) -0.0002(17) -0.0054(16) 0.0026(17)
C6' 0.030(2) 0.0193(19) 0.0181(17) 0.0002(15) 0.0012(15) 0.0018(16)
C7' 0.026(2) 0.022(2) 0.0169(17) 0.0013(16) -0.0001(15) -0.0035(16)
C8' 0.032(2) 0.029(2) 0.0192(18) 0.0029(17) -0.0014(16) -0.0088(17)
C9' 0.026(2) 0.025(2) 0.0186(18) 0.0015(16) 0.0018(15) 0.0000(16)
C10' 0.056(3) 0.039(3) 0.018(2) 0.0000(19) -0.005(2) -0.016(2)
C11' 0.069(3) 0.032(3) 0.033(2) -0.013(2) -0.004(2) -0.018(3)
C12' 0.056(3) 0.026(2) 0.034(2) 0.002(2) 0.008(2) -0.013(2)
C13' 0.036(2) 0.029(2) 0.0209(19) -0.0026(17) 0.0052(17) -0.0015(18)
C14' 0.027(2) 0.028(2) 0.0140(17) -0.0035(16) 0.0051(15) 0.0001(16)
C15' 0.0214(19) 0.025(2) 0.0171(17) 0.0007(15) 0.0016(14) -0.0015(15)
C16' 0.0205(19) 0.021(2) 0.0215(18) -0.0009(16) -0.0022(15) -0.0042(15)
C17' 0.0244(19) 0.0204(19) 0.0154(17) 0.0004(15) -0.0007(14) -0.0011(15)
C18' 0.0223(19) 0.027(2) 0.0171(17) 0.0013(15) 0.0044(14) 0.0033(15)
C19' 0.026(2) 0.020(2) 0.0152(17) 0.0028(15) -0.0014(15) -0.0064(15)
C20' 0.037(2) 0.027(2) 0.0183(18) 0.0006(16) 0.0048(16) -0.0048(18)
C21' 0.033(2) 0.031(2) 0.0213(19) 0.0065(17) 0.0043(17) -0.0039(18)
O11 0.138(4) 0.035(2) 0.046(2) -0.005(2) 0.004(2) -0.035(3)
O12 0.056(2) 0.044(2) 0.0476(19) 0.0165(18) 0.0006(16) -0.0098(17)
C43 0.121(6) 0.060(4) 0.040(3) -0.005(3) 0.019(3) -0.034(4)
C44 0.048(3) 0.032(3) 0.053(3) -0.007(2) 0.010(2) -0.001(2)
C45 0.199(8) 0.048(4) 0.037(3) -0.002(3) -0.007(4) -0.031(5)
C46 0.123(6) 0.036(3) 0.080(4) -0.013(4) -0.011(4) 0.007(4)
O13 0.105(3) 0.041(3) 0.055(2) 0.0006(19) -0.011(2) 0.002(2)
O14 0.069(3) 0.049(3) 0.083(3) 0.023(2) -0.007(2) -0.003(2)
C47 0.126(6) 0.053(4) 0.058(4) -0.012(3) 0.000(4) 0.009(4)
C48 0.045(3) 0.040(3) 0.072(4) -0.007(3) -0.003(3) 0.006(2)
C49 0.106(6) 0.073(5) 0.057(4) -0.014(3) -0.005(4) 0.017(4)
C50 0.204(9) 0.064(6) 0.077(4) -0.001(4) -0.073(5) -0.015(6)

loop_
_atom_type_symbol
_atom_type_description
_atom_type_scat_dispersion_real
_atom_type_scat_dispersion_imag
_atom_type_scat_source
C C 0.0033 0.0016 'International Tables Vol C Tables 4.2.6.8 and 6.1.1.4'
H H 0.0000 0.0000 'International Tables Vol C Tables 4.2.6.8 and 6.1.1.4'
N N 0.0061 0.0033 'International Tables Vol C Tables 4.2.6.8 and 6.1.1.4'
O O 0.0106 0.0060 'International Tables Vol C Tables 4.2.6.8 and 6.1.1.4'
Br Br -0.2901 2.4595 'International Tables Vol C Tables 4.2.6.8 and 6.1.1.4'

loop_
_geom_angle_atom_site_label_1
_geom_angle_atom_site_label_2
_geom_angle_atom_site_label_3
_geom_angle
C9 O1 C17 114.5(3)
C19 O2 C20 115.3(3)
C8 N1 C1 109.0(3)
C8 N1 H1 125.5
C1 N1 H1 125.5
O5 N2 O4 125.0(3)
O5 N2 C16 117.5(3)
O4 N2 C16 117.5(3)
N1 C1 C2 129.2(3)
N1 C1 C6 108.0(3)
C2 C1 C6 122.9(4)
C1 C2 C3 116.6(4)
C1 C2 H2 121.7
C3 C2 H2 121.7
C2 C3 C4 122.0(4)
C2 C3 H3 119.0
C4 C3 H3 119.0
C5 C4 C3 120.2(4)
C5 C4 H4 119.9
C3 C4 H4 119.9
C4 C5 C6 119.4(4)
C4 C5 H5 120.3
C6 C5 H5 120.3
C1 C6 C5 118.8(4)
C1 C6 C7 106.8(3)
C5 C6 C7 134.5(3)
C8 C7 C6 106.4(3)
C8 C7 C15 125.8(4)
C6 C7 C15 127.7(3)
N1 C8 C7 109.8(3)
N1 C8 H8 125.1
C7 C8 H8 125.1
O1 C9 C10 115.9(3)
O1 C9 C14 123.2(3)
C10 C9 C14 120.8(4)
C11 C10 C9 119.8(4)
C11 C10 H10 120.1
C9 C10 H10 120.1
C12 C11 C10 118.8(4)
C12 C11 H11 120.6
C10 C11 H11 120.6
C13 C12 C11 121.3(4)
C13 C12 Br1 119.6(3)
C11 C12 Br1 119.2(3)
C12 C13 C14 121.9(4)
C12 C13 H13 119.1
C14 C13 H13 119.1
C13 C14 C9 117.3(3)
C13 C14 C15 121.8(3)
C9 C14 C15 120.9(4)
C14 C15 C7 114.3(3)
C14 C15 C16 108.6(3)
C7 C15 C16 111.5(3)
C14 C15 H15 107.4
C7 C15 H15 107.4
C16 C15 H15 107.4
N2 C16 C15 109.6(3)
N2 C16 C17 110.3(3)
C15 C16 C17 108.7(3)
N2 C16 H16 109.4
C15 C16 H16 109.4
C17 C16 H16 109.4
O1 C17 C18 107.8(3)
O1 C17 C16 107.1(3)
C18 C17 C16 114.5(3)
O1 C17 H17 109.1
C18 C17 H17 109.1
C16 C17 H17 109.1
C19 C18 C17 111.0(3)
C19 C18 H18A 109.4
C17 C18 H18A 109.4
C19 C18 H18B 109.4
C17 C18 H18B 109.4
H18A C18 H18B 108.0
O3 C19 O2 124.3(3)
O3 C19 C18 123.6(3)
O2 C19 C18 112.0(3)
O2 C20 C21 108.0(3)
O2 C20 H20A 110.1
C21 C20 H20A 110.1
O2 C20 H20B 110.1
C21 C20 H20B 110.1
H20A C20 H20B 108.4
C20 C21 H21A 109.5
C20 C21 H21B 109.5
H21A C21 H21B 109.5
C20 C21 H21C 109.5
H21A C21 H21C 109.5
H21B C21 H21C 109.5
C9' O1' C17' 115.4(3)
C19' O2' C20' 115.3(3)
C1' N1' C8' 110.3(3)
C1' N1' H1' 124.8
C8' N1' H1' 124.8
O5' N2' O4' 124.0(4)
O5' N2' C16' 118.4(3)
O4' N2' C16' 117.6(3)
N1' C1' C2' 131.1(4)
N1' C1' C6' 107.4(3)
C2' C1' C6' 121.5(4)
C3' C2' C1' 118.3(4)
C3' C2' H2' 120.9
C1' C2' H2' 120.9
C2' C3' C4' 121.3(4)
C2' C3' H3' 119.3
C4' C3' H3' 119.3
C5' C4' C3' 121.2(4)
C5' C4' H4' 119.4
C3' C4' H4' 119.4
C4' C5' C6' 118.9(4)
C4' C5' H5' 120.5
C6' C5' H5' 120.5
C5' C6' C7' 135.5(3)
C5' C6' C1' 118.7(3)
C7' C6' C1' 105.7(3)
C8' C7' C6' 108.7(3)
C8' C7' C15' 123.3(3)
C6' C7' C15' 127.7(3)
C7' C8' N1' 107.8(3)
C7' C8' H8' 126.1
N1' C8' H8' 126.1
C10' C9' O1' 117.8(3)
C10' C9' C14' 121.2(4)
O1' C9' C14' 121.0(3)
C9' C10' C11' 120.4(4)
C9' C10' H10' 119.8
C11' C10' H10' 119.8
C10' C11' C12' 119.4(4)
C10' C11' H11' 120.3
C12' C11' H11' 120.3
C11' C12' C13' 121.5(5)
C11' C12' Br1' 119.9(4)
C13' C12' Br1' 118.6(3)
C12' C13' C14' 119.7(4)
C12' C13' H13' 120.1
C14' C13' H13' 120.1
C13' C14' C9' 117.7(4)
C13' C14' C15' 120.8(3)
C9' C14' C15' 121.5(3)
C14' C15' C7' 115.3(3)
C14' C15' C16' 109.3(3)
C7' C15' C16' 112.7(3)
C14' C15' H15' 106.3
C7' C15' H15' 106.3
C16' C15' H15' 106.3
N2' C16' C15' 109.0(3)
N2' C16' C17' 109.3(3)
C15' C16' C17' 109.1(3)
N2' C16' H16' 109.8
C15' C16' H16' 109.8
C17' C16' H16' 109.8
O1' C17' C18' 107.0(3)
O1' C17' C16' 106.3(3)
C18' C17' C16' 115.2(3)
O1' C17' H17' 109.4
C18' C17' H17' 109.4
C16' C17' H17' 109.4
C19' C18' C17' 111.5(3)
C19' C18' H18C 109.3
C17' C18' H18C 109.3
C19' C18' H18D 109.3
C17' C18' H18D 109.3
H18C C18' H18D 108.0
O3' C19' O2' 124.9(3)
O3' C19' C18' 123.3(3)
O2' C19' C18' 111.8(3)
O2' C20' C21' 108.4(3)
O2' C20' H20C 110.0
C21' C20' H20C 110.0
O2' C20' H20D 110.0
C21' C20' H20D 110.0
H20C C20' H20D 108.4
C20' C21' H21D 109.5
C20' C21' H21E 109.5
H21D C21' H21E 109.5
C20' C21' H21F 109.5
H21D C21' H21F 109.5
H21E C21' H21F 109.5
C44 O11 C45 118.7(5)
C44 C43 H43A 109.5
C44 C43 H43B 109.5
H43A C43 H43B 109.5
C44 C43 H43C 109.5
H43A C43 H43C 109.5
H43B C43 H43C 109.5
O12 C44 O11 123.6(5)
O12 C44 C43 122.8(5)
O11 C44 C43 113.6(5)
O11 C45 C46 108.5(5)
O11 C45 H45A 110.0
C46 C45 H45A 110.0
O11 C45 H45B 110.0
C46 C45 H45B 110.0
H45A C45 H45B 108.4
C45 C46 H46A 109.5
C45 C46 H46B 109.5
H46A C46 H46B 109.5
C45 C46 H46C 109.5
H46A C46 H46C 109.5
H46B C46 H46C 109.5
C48 O13 C49 116.4(5)
C48 C47 H47A 109.5
C48 C47 H47B 109.5
H47A C47 H47B 109.5
C48 C47 H47C 109.5
H47A C47 H47C 109.5
H47B C47 H47C 109.5
O14 C48 O13 121.2(6)
O14 C48 C47 125.9(6)
O13 C48 C47 112.8(5)
O13 C49 C50 106.1(6)
O13 C49 H49A 110.5
C50 C49 H49A 110.5
O13 C49 H49B 110.5
C50 C49 H49B 110.5
H49A C49 H49B 108.7
C49 C50 H50A 109.5
C49 C50 H50B 109.5
H50A C50 H50B 109.5
C49 C50 H50C 109.5
H50A C50 H50C 109.5
H50B C50 H50C 109.5

loop_
_geom_bond_atom_site_label_1
_geom_bond_atom_site_label_2
_geom_bond_distance
Br1 C12 1.906(5)
O1 C9 1.372(5)
O1 C17 1.435(4)
O2 C19 1.328(4)
O2 C20 1.464(4)
O3 C19 1.207(4)
O4 N2 1.220(4)
O5 N2 1.217(4)
N1 C8 1.366(5)
N1 C1 1.373(5)
N1 H1 0.8800
N2 C16 1.491(5)
C1 C2 1.396(5)
C1 C6 1.400(5)
C2 C3 1.396(6)
C2 H2 0.9500
C3 C4 1.401(6)
C3 H3 0.9500
C4 C5 1.384(5)
C4 H4 0.9500
C5 C6 1.411(5)
C5 H5 0.9500
C6 C7 1.439(5)
C7 C8 1.373(5)
C7 C15 1.507(5)
C8 H8 0.9500
C9 C10 1.393(5)
C9 C14 1.406(5)
C10 C11 1.392(6)
C10 H10 0.9500
C11 C12 1.371(5)
C11 H11 0.9500
C12 C13 1.367(6)
C13 C14 1.376(6)
C13 H13 0.9500
C14 C15 1.498(5)
C15 C16 1.531(5)
C15 H15 1.0000
C16 C17 1.533(5)
C16 H16 1.0000
C17 C18 1.518(5)
C17 H17 1.0000
C18 C19 1.513(5)
C18 H18A 0.9900
C18 H18B 0.9900
C20 C21 1.500(5)
C20 H20A 0.9900
C20 H20B 0.9900
C21 H21A 0.9800
C21 H21B 0.9800
C21 H21C 0.9800
Br1' C12' 1.908(5)
O1' C9' 1.386(5)
O1' C17' 1.444(4)
O2' C19' 1.333(4)
O2' C20' 1.452(4)
O3' C19' 1.199(4)
O4' N2' 1.237(4)
O5' N2' 1.216(4)
N1' C1' 1.355(5)
N1' C8' 1.402(5)
N1' H1' 0.8800
N2' C16' 1.496(5)
C1' C2' 1.410(6)
C1' C6' 1.438(5)
C2' C3' 1.348(6)
C2' H2' 0.9500
C3' C4' 1.432(6)
C3' H3' 0.9500
C4' C5' 1.380(5)
C4' H4' 0.9500
C5' C6' 1.401(5)
C5' H5' 0.9500
C6' C7' 1.433(5)
C7' C8' 1.363(5)
C7' C15' 1.520(5)
C8' H8' 0.9500
C9' C10' 1.365(6)
C9' C14' 1.408(5)
C10' C11' 1.369(7)
C10' H10' 0.9500
C11' C12' 1.374(6)
C11' H11' 0.9500
C12' C13' 1.376(6)
C13' C14' 1.395(6)
C13' H13' 0.9500
C14' C15' 1.512(5)
C15' C16' 1.520(5)
C15' H15' 1.0000
C16' C17' 1.532(5)
C16' H16' 1.0000
C17' C18' 1.520(5)
C17' H17' 1.0000
C18' C19' 1.517(5)
C18' H18C 0.9900
C18' H18D 0.9900
C20' C21' 1.509(5)
C20' H20C 0.9900
C20' H20D 0.9900
C21' H21D 0.9800
C21' H21E 0.9800
C21' H21F 0.9800
O11 C44 1.306(6)
O11 C45 1.425(6)
O12 C44 1.193(6)
C43 C44 1.507(7)
C43 H43A 0.9800
C43 H43B 0.9800
C43 H43C 0.9800
C45 C46 1.426(9)
C45 H45A 0.9900
C45 H45B 0.9900
C46 H46A 0.9800
C46 H46B 0.9800
C46 H46C 0.9800
O13 C48 1.338(7)
O13 C49 1.458(6)
O14 C48 1.200(7)
C47 C48 1.457(8)
C47 H47A 0.9800
C47 H47B 0.9800
C47 H47C 0.9800
C49 C50 1.461(10)
C49 H49A 0.9900
C49 H49B 0.9900
C50 H50A 0.9800
C50 H50B 0.9800
C50 H50C 0.9800

loop_
_geom_torsion_atom_site_label_1
_geom_torsion_atom_site_label_2
_geom_torsion_atom_site_label_3
_geom_torsion_atom_site_label_4
_geom_torsion
C8 N1 C1 C2 -179.1(4)
C8 N1 C1 C6 1.1(4)
N1 C1 C2 C3 179.8(4)
C6 C1 C2 C3 -0.5(6)
C1 C2 C3 C4 2.5(7)
C2 C3 C4 C5 -2.5(7)
C3 C4 C5 C6 0.5(7)
N1 C1 C6 C5 178.4(4)
C2 C1 C6 C5 -1.5(6)
N1 C1 C6 C7 -1.8(4)
C2 C1 C6 C7 178.4(4)
C4 C5 C6 C1 1.4(6)
C4 C5 C6 C7 -178.4(4)
C1 C6 C7 C8 1.8(4)
C5 C6 C7 C8 -178.4(4)
C1 C6 C7 C15 -174.2(4)
C5 C6 C7 C15 5.6(7)
C1 N1 C8 C7 0.1(5)
C6 C7 C8 N1 -1.2(4)
C15 C7 C8 N1 174.9(4)
C17 O1 C9 C10 -163.4(3)
C17 O1 C9 C14 18.1(5)
O1 C9 C10 C11 178.7(4)
C14 C9 C10 C11 -2.8(6)
C9 C10 C11 C12 -0.7(7)
C10 C11 C12 C13 2.9(7)
C10 C11 C12 Br1 -175.6(3)
C11 C12 C13 C14 -1.5(7)
Br1 C12 C13 C14 176.9(3)
C12 C13 C14 C9 -1.9(6)
C12 C13 C14 C15 178.5(4)
O1 C9 C14 C13 -177.5(4)
C10 C9 C14 C13 4.1(6)
O1 C9 C14 C15 2.1(6)
C10 C9 C14 C15 -176.3(4)
C13 C14 C15 C7 -40.4(5)
C9 C14 C15 C7 140.0(4)
C13 C14 C15 C16 -165.6(4)
C9 C14 C15 C16 14.8(5)
C8 C7 C15 C14 135.8(4)
C6 C7 C15 C14 -49.0(5)
C8 C7 C15 C16 -100.6(4)
C6 C7 C15 C16 74.6(5)
O5 N2 C16 C15 56.8(4)
O4 N2 C16 C15 -124.8(3)
O5 N2 C16 C17 -62.8(4)
O4 N2 C16 C17 115.6(4)
C14 C15 C16 N2 -169.5(3)
C7 C15 C16 N2 63.7(4)
C14 C15 C16 C17 -48.9(4)
C7 C15 C16 C17 -175.7(3)
C9 O1 C17 C18 -176.2(3)
C9 O1 C17 C16 -52.6(4)
N2 C16 C17 O1 -170.0(3)
C15 C16 C17 O1 69.7(4)
N2 C16 C17 C18 -50.6(4)
C15 C16 C17 C18 -170.8(3)
O1 C17 C18 C19 -67.0(4)
C16 C17 C18 C19 174.0(3)
C20 O2 C19 O3 -0.5(5)
C20 O2 C19 C18 178.0(3)
C17 C18 C19 O3 -11.3(5)
C17 C18 C19 O2 170.2(3)
C19 O2 C20 C21 -167.3(3)
C8' N1' C1' C2' -178.3(4)
C8' N1' C1' C6' 0.5(5)
N1' C1' C2' C3' -179.4(4)
C6' C1' C2' C3' 1.9(6)
C1' C2' C3' C4' -1.0(7)
C2' C3' C4' C5' 0.6(7)
C3' C4' C5' C6' -1.1(6)
C4' C5' C6' C7' -178.8(4)
C4' C5' C6' C1' 1.9(6)
N1' C1' C6' C5' 178.7(4)
C2' C1' C6' C5' -2.4(6)
N1' C1' C6' C7' -0.8(4)
C2' C1' C6' C7' 178.2(4)
C5' C6' C7' C8' -178.5(5)
C1' C6' C7' C8' 0.8(5)
C5' C6' C7' C15' 6.7(8)
C1' C6' C7' C15' -174.0(4)
C6' C7' C8' N1' -0.5(5)
C15' C7' C8' N1' 174.6(4)
C1' N1' C8' C7' 0.0(5)
C17' O1' C9' C10' -157.0(4)
C17' O1' C9' C14' 23.3(5)
O1' C9' C10' C11' 178.1(4)
C14' C9' C10' C11' -2.2(7)
C9' C10' C11' C12' 2.3(8)
C10' C11' C12' C13' 0.1(8)
C10' C11' C12' Br1' -178.2(4)
C11' C12' C13' C14' -2.6(7)
Br1' C12' C13' C14' 175.7(3)
C12' C13' C14' C9' 2.6(6)
C12' C13' C14' C15' -176.1(4)
C10' C9' C14' C13' -0.3(6)
O1' C9' C14' C13' 179.4(3)
C10' C9' C14' C15' 178.5(4)
O1' C9' C14' C15' -1.9(6)
C13' C14' C15' C7' -37.5(5)
C9' C14' C15' C7' 143.8(4)
C13' C14' C15' C16' -165.7(3)
C9' C14' C15' C16' 15.6(5)
C8' C7' C15' C14' 134.2(4)
C6' C7' C15' C14' -51.7(5)
C8' C7' C15' C16' -99.3(5)
C6' C7' C15' C16' 74.8(5)
O5' N2' C16' C15' -121.1(3)
O4' N2' C16' C15' 59.6(4)
O5' N2' C16' C17' 119.7(3)
O4' N2' C16' C17' -59.5(4)
C14' C15' C16' N2' -167.4(3)
C7' C15' C16' N2' 62.9(4)
C14' C15' C16' C17' -48.0(4)
C7' C15' C16' C17' -177.7(3)
C9' O1' C17' C18' -179.3(3)
C9' O1' C17' C16' -55.7(4)
N2' C16' C17' O1' -171.7(3)
C15' C16' C17' O1' 69.2(4)
N2' C16' C17' C18' -53.4(4)
C15' C16' C17' C18' -172.5(3)
O1' C17' C18' C19' -66.6(4)
C16' C17' C18' C19' 175.5(3)
C20' O2' C19' O3' -2.1(5)
C20' O2' C19' C18' 177.4(3)
C17' C18' C19' O3' -9.7(5)
C17' C18' C19' O2' 170.8(3)
C19' O2' C20' C21' -165.9(3)
C45 O11 C44 O12 0.1(9)
C45 O11 C44 C43 178.3(6)
C44 O11 C45 C46 154.0(6)
C49 O13 C48 O14 -4.7(8)
C49 O13 C48 C47 177.8(5)
C48 O13 C49 C50 174.1(6)
